data_1100656
loop_
_publ_author_name
'Kitoh, Soh-ichi'
'Senda, Hitoshi'
'Kunimoto, Ko-Ki'

_publ_section_title
;
 Crystal Structures of Chiral and Racemic
 4-Methyl-5-phenyl-1,3-oxazolidine-2-thione
;
_journal_name_full
;
 Analytical Sciences: X-ray Structure Analysis Online
;
_journal_page_first x15
_journal_page_last x16
_journal_paper_doi 10.2116/analscix.19.x15
_journal_volume 19
_journal_year 2003
_chemical_formula_moiety 'C10 H11 N O S '
_chemical_formula_sum 'C10 H11 N O S'
_chemical_formula_weight 193.26
_space_group_IT_number 18
_symmetry_cell_setting orthorhombic
_symmetry_Int_Tables_number 18
_symmetry_space_group_name_Hall 'P 2 2ab'
_symmetry_space_group_name_H-M 'P 21 21 2'
_cell_angle_alpha 90
_cell_angle_beta 90
_cell_angle_gamma 90
_cell_formula_units_Z 8
_cell_length_a 10.104(2)
_cell_length_b 32.447(1)
_cell_length_c 6.014(1)
_cell_measurement_temperature 123.2
_cell_volume 1971.7(5)
_diffrn_measured_fraction_theta_full 0.9514
_diffrn_measured_fraction_theta_max 0.9514
_diffrn_measurement_device_type 'Rigaku/MSC Mercury CCD'
_diffrn_measurement_method \w
_diffrn_radiation_type 'Mo K\a'
_diffrn_radiation_wavelength 0.7107
_diffrn_reflns_av_R_equivalents 0.018
_diffrn_reflns_limit_h_max 10
_diffrn_reflns_limit_h_min -13
_diffrn_reflns_limit_k_max 40
_diffrn_reflns_limit_k_min -41
_diffrn_reflns_limit_l_max 7
_diffrn_reflns_limit_l_min -7
_diffrn_reflns_number 10642
_diffrn_reflns_theta_full 27.48
_diffrn_reflns_theta_max 27.48
_exptl_absorpt_coefficient_mu 0.286
_exptl_absorpt_correction_type none
_exptl_crystal_colour Colorless
_exptl_crystal_density_diffrn 1.302
_exptl_crystal_density_method 'not measured'
_exptl_crystal_description Prism
_exptl_crystal_size_max 0.230
_exptl_crystal_size_mid 0.210
_exptl_crystal_size_min 0.160
_refine_diff_density_max 0.14
_refine_diff_density_min -0.10
_refine_ls_abs_structure_Flack 0.55(7)
_refine_ls_extinction_method none
_refine_ls_goodness_of_fit_ref 1.115
_refine_ls_hydrogen_treatment refall
_refine_ls_number_parameters 324
_refine_ls_number_reflns 2414
_refine_ls_R_factor_gt 0.0268
_refine_ls_shift/su_max 0.0006
_refine_ls_structure_factor_coef F
_refine_ls_weighting_details 'w = 1/[\s^2^(Fo) + 0.00063|Fo|^2^]'
_refine_ls_weighting_scheme calc
_refine_ls_wR_factor_ref 0.0398
_reflns_number_gt 2361
_reflns_number_total 2518
_reflns_threshold_expression F^2^>2.0\s(F^2^)
_cod_original_sg_symbol_H-M 'P 21 21 2    '
_cod_original_formula_sum 'C10 H11 N O S '
_cod_database_code 1100656

loop_
_symmetry_equiv_pos_as_xyz
x,y,z
-x,-y,z
1/2+x,1/2-y,-z
1/2-x,1/2+y,-z

loop_
_atom_site_label
_atom_site_type_symbol
_atom_site_fract_x
_atom_site_fract_y
_atom_site_fract_z
_atom_site_U_iso_or_equiv
_atom_site_adp_type
_atom_site_occupancy
_atom_site_calc_flag
_atom_site_refinement_flags
_atom_site_disorder_assembly
_atom_site_disorder_group
S(1A) S 0.02684(5) 0.37822(1) 0.95014(8) 0.0265(1) Uani 1.00 d . . .
S(1B) S 0.09851(5) 0.44542(1) -0.63999(8) 0.0239(1) Uani 1.00 d . . .
O(1A) O 0.0458(2) 0.30292(4) 0.7925(2) 0.0278(3) Uani 1.00 d . . .
O(1B) O 0.2110(1) 0.51306(4) -0.4849(2) 0.0221(3) Uani 1.00 d . . .
N(1A) N 0.0856(2) 0.35023(5) 0.5406(3) 0.0254(4) Uani 1.00 d . . .
N(1B) N 0.1375(2) 0.47237(5) -0.2223(3) 0.0208(4) Uani 1.00 d . . .
C(1A) C 0.0541(2) 0.34394(5) 0.7502(3) 0.0224(4) Uani 1.00 d . . .
C(2A) C 0.1179(2) 0.31241(5) 0.4189(3) 0.0244(4) Uani 1.00 d . . .
C(3A) C 0.0559(2) 0.28048(5) 0.5818(3) 0.0237(4) Uani 1.00 d . . .
C(4A) C 0.2657(2) 0.30891(7) 0.3784(4) 0.0331(5) Uani 1.00 d . . .
C(5A) C 0.1312(2) 0.24108(5) 0.6150(3) 0.0233(4) Uani 1.00 d . . .
C(6A) C 0.1267(2) 0.21121(6) 0.4483(4) 0.0299(5) Uani 1.00 d . . .
C(7A) C 0.1975(2) 0.17452(6) 0.4729(4) 0.0331(5) Uani 1.00 d . . .
C(8A) C 0.2701(2) 0.16741(6) 0.6626(4) 0.0314(5) Uani 1.00 d . . .
C(9A) C 0.2737(2) 0.19662(7) 0.8296(4) 0.0352(5) Uani 1.00 d . . .
C(10A) C 0.2048(2) 0.23360(6) 0.8061(4) 0.0305(5) Uani 1.00 d . . .
C(1B) C 0.1496(2) 0.47706(5) -0.4380(3) 0.0204(4) Uani 1.00 d . . .
C(2B) C 0.2052(2) 0.50428(5) -0.0941(3) 0.0198(4) Uani 1.00 d . . .
C(3B) C 0.2169(2) 0.53711(5) -0.2791(3) 0.0200(4) Uani 1.00 d . . .
C(4B) C 0.3362(2) 0.48814(6) -0.0049(3) 0.0228(4) Uani 1.00 d . . .
C(5B) C 0.3397(2) 0.56344(5) -0.2708(3) 0.0209(4) Uani 1.00 d . . .
C(6B) C 0.3585(2) 0.58804(6) -0.0833(3) 0.0251(4) Uani 1.00 d . . .
C(7B) C 0.4726(2) 0.61176(6) -0.0609(4) 0.0302(5) Uani 1.00 d . . .
C(8B) C 0.5673(2) 0.61145(6) -0.2271(4) 0.0311(5) Uani 1.00 d . . .
C(9B) C 0.5473(2) 0.58795(6) -0.4165(4) 0.0302(5) Uani 1.00 d . . .
C(10B) C 0.4345(2) 0.56376(5) -0.4386(3) 0.0247(4) Uani 1.00 d . . .
H(1A) H 0.101(3) 0.374(1) 0.491(6) 0.051(8) Uiso 1.00 d . . .
H(2A) H 0.076(2) 0.3110(8) 0.279(4) 0.022(6) Uiso 1.00 d . . .
H(3A) H -0.034(3) 0.2761(7) 0.521(4) 0.024(6) Uiso 1.00 d . . .
H(4A) H 0.295(3) 0.3310(9) 0.289(5) 0.040(7) Uiso 1.00 d . . .
H(5A) H 0.311(3) 0.3080(9) 0.518(5) 0.035(7) Uiso 1.00 d . . .
H(6A) H 0.293(3) 0.2823(9) 0.288(5) 0.039(7) Uiso 1.00 d . . .
H(7A) H 0.073(3) 0.2164(9) 0.311(5) 0.042(7) Uiso 1.00 d . . .
H(8A) H 0.195(3) 0.1554(9) 0.357(6) 0.044(7) Uiso 1.00 d . . .
H(9A) H 0.316(3) 0.1416(8) 0.687(5) 0.033(6) Uiso 1.00 d . . .
H(10A) H 0.313(3) 0.1916(10) 0.972(6) 0.046(8) Uiso 1.00 d . . .
H(11A) H 0.212(3) 0.2531(8) 0.922(5) 0.036(7) Uiso 1.00 d . . .
H(1B) H 0.120(3) 0.4549(10) -0.179(5) 0.033(7) Uiso 1.00 d . . .
H(2B) H 0.153(3) 0.5152(7) 0.024(4) 0.025(6) Uiso 1.00 d . . .
H(3B) H 0.133(3) 0.5557(8) -0.288(5) 0.033(6) Uiso 1.00 d . . .
H(4B) H 0.320(2) 0.4634(7) 0.093(4) 0.023(5) Uiso 1.00 d . . .
H(5B) H 0.395(2) 0.4814(8) -0.132(5) 0.029(6) Uiso 1.00 d . . .
H(6B) H 0.380(2) 0.5070(8) 0.083(4) 0.029(6) Uiso 1.00 d . . .
H(7B) H 0.299(3) 0.5893(9) 0.018(5) 0.040(7) Uiso 1.00 d . . .
H(8B) H 0.484(3) 0.6273(8) 0.071(4) 0.031(6) Uiso 1.00 d . . .
H(9B) H 0.647(3) 0.6264(9) -0.216(5) 0.038(7) Uiso 1.00 d . . .
H(10B) H 0.614(3) 0.5876(8) -0.528(5) 0.032(6) Uiso 1.00 d . . .
H(11B) H 0.419(2) 0.5466(7) -0.552(4) 0.023(5) Uiso 1.00 d . . .

loop_
_atom_type_symbol
_atom_type_description
_atom_type_scat_dispersion_real
_atom_type_scat_dispersion_imag
_atom_type_scat_source
H H 0.000 0.000
;International Tables for Crystallography
(1992, Vol. C, Table 6.1.1.2)
;
C C 0.003 0.002
;International Tables for Crystallography
(1992, Vol. C, Tables 4.2.6.8 and 6.1.1.1)
;
N N 0.006 0.003
;International Tables for Crystallography
(1992, Vol. C, Tables 4.2.6.8 and 6.1.1.1)
;
O O 0.011 0.006
;International Tables for Crystallography
(1992, Vol. C, Tables 4.2.6.8 and 6.1.1.1)
;
S S 0.125 0.123
;International Tables for Crystallography
(1992, Vol. C, Tables 4.2.6.8 and 6.1.1.1)
;
